data_4337384
loop_
_publ_author_name
'Corbo, Robert'
'Georgiou, Dayne C.'
'Wilson, David J. D.'
'Dutton, Jason L.'

_publ_section_title
;
 Reactions of [PhI(pyridine)2](2+) with Model Pd and Pt II/IV Redox
 Couples.
;
_journal_issue 3
_journal_name_full 'Inorganic chemistry'
_journal_page_first 1690
_journal_page_last 1698
_journal_paper_doi 10.1021/ic402836d
_journal_volume 53
_journal_year 2014
_chemical_formula_sum 'C14.67 H12 Cl4 N2.67 Pd1.33'
_chemical_formula_weight 509.27
_chemical_name_systematic
; 
 ? 
;
_space_group_IT_number 86
_symmetry_cell_setting tetragonal
_symmetry_space_group_name_Hall '-P 4bc'
_symmetry_space_group_name_H-M 'P 42/n :2'
_atom_sites_solution_hydrogens geom
_atom_sites_solution_primary direct
_atom_sites_solution_secondary difmap
_audit_creation_method SHELXL-97
_cell_angle_alpha 90.00
_cell_angle_beta 90.00
_cell_angle_gamma 90.00
_cell_formula_units_Z 12
_cell_length_a 28.064(4)
_cell_length_b 28.064(4)
_cell_length_c 6.6762(13)
_cell_measurement_temperature 173(2)
_cell_volume 5258.1(15)
_computing_cell_refinement 'CrysAlisPro, Agilent Technologies'
_computing_data_collection 'CrysAlisPro, Agilent Technologies'
_computing_data_reduction 'CrysAlisPro, Agilent Technologies'
_computing_molecular_graphics SHELXP
_computing_publication_material SHELXP
_computing_structure_refinement 'SHELXL-97 (Sheldrick, 2008)'
_computing_structure_solution 'SHELXS-97 (Sheldrick, 2008)'
_diffrn_ambient_temperature 173(2)
_diffrn_measured_fraction_theta_full 0.996
_diffrn_measured_fraction_theta_max 0.996
_diffrn_measurement_device_type 'Xcalibur, Atlas, Gemini'
_diffrn_measurement_method '\w scans'
_diffrn_radiation_monochromator graphite
_diffrn_radiation_source 'fine-focus sealed tube'
_diffrn_radiation_type MoK\a
_diffrn_radiation_wavelength 0.71073
_diffrn_reflns_av_R_equivalents 0.0396
_diffrn_reflns_av_sigmaI/netI 0.0431
_diffrn_reflns_limit_h_max 35
_diffrn_reflns_limit_h_min -23
_diffrn_reflns_limit_k_max 30
_diffrn_reflns_limit_k_min -32
_diffrn_reflns_limit_l_max 7
_diffrn_reflns_limit_l_min -8
_diffrn_reflns_number 17341
_diffrn_reflns_theta_full 26.36
_diffrn_reflns_theta_max 26.36
_diffrn_reflns_theta_min 3.14
_exptl_absorpt_coefficient_mu 1.998
_exptl_absorpt_correction_T_max 0.9067
_exptl_absorpt_correction_T_min 0.5856
_exptl_absorpt_correction_type multi-scan
_exptl_absorpt_process_details 'CrysAlisPro, Agilent Technologies'
_exptl_crystal_colour 'pale yellow'
_exptl_crystal_density_diffrn 1.930
_exptl_crystal_density_method 'not measured'
_exptl_crystal_description plate
_exptl_crystal_F_000 2976
_exptl_crystal_size_max 0.30
_exptl_crystal_size_mid 0.10
_exptl_crystal_size_min 0.05
_refine_diff_density_max 2.016
_refine_diff_density_min -1.136
_refine_diff_density_rms 0.118
_refine_ls_extinction_method none
_refine_ls_goodness_of_fit_ref 1.091
_refine_ls_hydrogen_treatment constr
_refine_ls_matrix_type full
_refine_ls_number_parameters 307
_refine_ls_number_reflns 5354
_refine_ls_number_restraints 0
_refine_ls_restrained_S_all 1.091
_refine_ls_R_factor_all 0.0576
_refine_ls_R_factor_gt 0.0435
_refine_ls_shift/su_max 0.004
_refine_ls_shift/su_mean 0.000
_refine_ls_structure_factor_coef Fsqd
_refine_ls_weighting_details 'calc w=1/[\s^2^(Fo^2^)+(0.0388P)^2^+12.1369P] where P=(Fo^2^+2Fc^2^)/3'
_refine_ls_weighting_scheme calc
_refine_ls_wR_factor_gt 0.0966
_refine_ls_wR_factor_ref 0.1023
_reflns_number_gt 4321
_reflns_number_total 5354
_reflns_threshold_expression >2sigma(I)
_cod_data_source_file ic402836d_si_002.cif
_cod_data_source_block 14Cl_photo
_cod_original_cell_volume 5258.2(15)
_cod_original_sg_symbol_H-M P4(2)/n
_cod_database_code 4337384

loop_
_symmetry_equiv_pos_as_xyz
'x, y, z'
'-x+1/2, -y+1/2, z'
'-y, x+1/2, z+1/2'
'y+1/2, -x, z+1/2'
'-x, -y, -z'
'x-1/2, y-1/2, -z'
'y, -x-1/2, -z-1/2'
'-y-1/2, x, -z-1/2'

loop_
_atom_site_label
_atom_site_type_symbol
_atom_site_fract_x
_atom_site_fract_y
_atom_site_fract_z
_atom_site_U_iso_or_equiv
_atom_site_adp_type
_atom_site_occupancy
_atom_site_symmetry_multiplicity
_atom_site_calc_flag
_atom_site_refinement_flags
Pd1 Pd 0.372207(13) 0.920074(13) 0.02457(6) 0.02239(11) Uani 1 1 d .
Pd2 Pd 0.253715(12) 1.061991(13) -0.43978(6) 0.02190(11) Uani 1 1 d .
N3 N 0.32461(13) 1.08069(14) -0.4653(6) 0.0203(9) Uani 1 1 d .
N6 N 0.36776(14) 0.99331(14) 0.0216(5) 0.0208(9) Uani 1 1 d .
N7 N 0.28552(14) 0.99420(14) -0.4596(6) 0.0222(9) Uani 1 1 d .
N8 N 0.29818(15) 0.92963(16) 0.0333(6) 0.0280(10) Uani 1 1 d .
C10 C 0.34227(17) 1.12492(18) -0.4754(7) 0.0251(11) Uani 1 1 d .
H10A H 0.3207 1.1510 -0.4717 0.030 Uiso 1 1 calc R
C14 C 0.35546(16) 1.04331(17) -0.4726(7) 0.0200(10) Uani 1 1 d .
C18 C 0.32236(18) 1.01102(18) 0.0350(7) 0.0233(10) Uani 1 1 d .
C20 C 0.28384(17) 0.9757(2) 0.0404(7) 0.0281(11) Uani 1 1 d .
C21 C 0.2870(2) 0.90978(19) -0.4681(8) 0.0336(13) Uani 1 1 d .
H21A H 0.2701 0.8805 -0.4688 0.040 Uiso 1 1 calc R
C22 C 0.26250(19) 0.95271(18) -0.4591(8) 0.0279(11) Uani 1 1 d .
H22A H 0.2287 0.9525 -0.4523 0.034 Uiso 1 1 calc R
C23 C 0.3519(2) 1.0910(2) 0.0336(8) 0.0401(15) Uani 1 1 d .
H23A H 0.3467 1.1244 0.0407 0.048 Uiso 1 1 calc R
C24 C 0.39066(18) 1.13452(19) -0.4911(7) 0.0284(12) Uani 1 1 d .
H24A H 0.4020 1.1664 -0.4990 0.034 Uiso 1 1 calc R
C35 C 0.40375(19) 1.02450(19) 0.0111(7) 0.0272(11) Uani 1 1 d .
H35A H 0.4353 1.0125 0.0005 0.033 Uiso 1 1 calc R
C26 C 0.3354(2) 0.91010(19) -0.4760(8) 0.0337(13) Uani 1 1 d .
H26A H 0.3526 0.8810 -0.4796 0.040 Uiso 1 1 calc R
C27 C 0.33342(17) 0.99515(17) -0.4703(7) 0.0210(10) Uani 1 1 d .
C29 C 0.35926(19) 0.95327(19) -0.4789(8) 0.0298(12) Uani 1 1 d .
H29A H 0.3930 0.9541 -0.4867 0.036 Uiso 1 1 calc R
C30 C 0.40386(17) 1.05053(19) -0.4870(7) 0.0255(11) Uani 1 1 d .
H30A H 0.4249 1.0241 -0.4916 0.031 Uiso 1 1 calc R
C33 C 0.42182(18) 1.0966(2) -0.4948(8) 0.0320(12) Uani 1 1 d .
H33A H 0.4552 1.1019 -0.5026 0.038 Uiso 1 1 calc R
C25 C 0.3973(2) 1.0731(2) 0.0149(8) 0.0360(14) Uani 1 1 d .
H25A H 0.4238 1.0940 0.0047 0.043 Uiso 1 1 calc R
Cl6 Cl 0.24959(5) 1.15780(4) -0.1944(2) 0.0330(3) Uani 1 1 d .
Cl5 Cl 0.47162(5) 0.94061(6) 0.2327(2) 0.0433(4) Uani 1 1 d .
Cl4 Cl 0.23207(5) 1.16287(5) -0.6273(2) 0.0431(4) Uani 1 1 d .
Cl3 Cl 0.36860(6) 0.83837(5) 0.0329(3) 0.0541(4) Uani 1 1 d .
Cl2 Cl 0.17760(5) 1.03339(5) -0.4201(3) 0.0470(4) Uani 1 1 d .
Cl1 Cl 0.47000(5) 0.93412(6) -0.2041(2) 0.0428(4) Uani 1 1 d .
C107 C 0.22577(17) 1.12676(17) -0.4074(8) 0.0259(11) Uani 1 1 d .
H10B H 0.1909 1.1225 -0.3833 0.031 Uiso 1 1 calc R
C106 C 0.44307(19) 0.9124(2) 0.0221(8) 0.0301(12) Uani 1 1 d .
H10C H 0.4500 0.8775 0.0307 0.036 Uiso 1 1 calc R
C105 C 0.3140(2) 1.0593(2) 0.0417(8) 0.0355(13) Uani 1 1 d .
H10D H 0.2823 1.0709 0.0519 0.043 Uiso 1 1 calc R
C104 C 0.2657(2) 0.8951(2) 0.0332(9) 0.0444(15) Uani 1 1 d .
H10E H 0.2758 0.8629 0.0240 0.053 Uiso 1 1 calc R
C103 C 0.2355(2) 0.9868(3) 0.0507(10) 0.0494(17) Uani 1 1 d .
H10F H 0.2254 1.0190 0.0558 0.059 Uiso 1 1 calc R
C102 C 0.2029(2) 0.9506(3) 0.0535(12) 0.066(2) Uani 1 1 d .
H10G H 0.1698 0.9578 0.0607 0.079 Uiso 1 1 calc R
C101 C 0.2172(2) 0.9053(3) 0.0462(12) 0.067(2) Uani 1 1 d .
H10H H 0.1946 0.8802 0.0499 0.080 Uiso 1 1 calc R

loop_
_atom_site_aniso_label
_atom_site_aniso_U_11
_atom_site_aniso_U_22
_atom_site_aniso_U_33
_atom_site_aniso_U_23
_atom_site_aniso_U_13
_atom_site_aniso_U_12
Pd1 0.0200(2) 0.0221(2) 0.0250(2) -0.00082(15) 0.00052(15) 0.00218(15)
Pd2 0.0156(2) 0.0223(2) 0.0279(2) -0.00193(15) 0.00016(15) 0.00107(14)
N3 0.0153(19) 0.026(2) 0.019(2) 0.0001(17) 0.0010(16) 0.0008(16)
N6 0.024(2) 0.025(2) 0.0141(19) 0.0007(16) 0.0010(16) 0.0016(17)
N7 0.020(2) 0.024(2) 0.023(2) -0.0055(17) -0.0031(17) 0.0010(17)
N8 0.025(2) 0.035(3) 0.023(2) 0.0016(19) 0.0007(18) -0.0051(19)
C10 0.021(3) 0.028(3) 0.027(3) -0.005(2) 0.001(2) -0.002(2)
C14 0.017(2) 0.025(3) 0.018(2) -0.0030(19) -0.0022(18) 0.0042(19)
C18 0.026(3) 0.029(3) 0.015(2) 0.004(2) 0.000(2) 0.006(2)
C20 0.019(3) 0.044(3) 0.021(2) 0.004(2) -0.001(2) 0.004(2)
C21 0.044(3) 0.024(3) 0.033(3) -0.002(2) 0.001(3) -0.001(2)
C22 0.030(3) 0.027(3) 0.027(3) -0.001(2) 0.003(2) -0.003(2)
C23 0.075(5) 0.026(3) 0.019(3) 0.001(2) -0.009(3) 0.008(3)
C24 0.022(3) 0.035(3) 0.028(3) -0.005(2) -0.001(2) -0.007(2)
C35 0.027(3) 0.034(3) 0.021(2) -0.001(2) 0.001(2) -0.008(2)
C26 0.041(3) 0.025(3) 0.035(3) -0.001(2) -0.001(3) 0.013(2)
C27 0.022(3) 0.025(3) 0.016(2) 0.0020(19) 0.0010(19) 0.0029(19)
C29 0.029(3) 0.030(3) 0.030(3) -0.002(2) -0.002(2) 0.012(2)
C30 0.017(2) 0.035(3) 0.025(3) -0.005(2) 0.000(2) 0.006(2)
C33 0.019(3) 0.044(3) 0.034(3) -0.005(2) 0.001(2) -0.001(2)
C25 0.056(4) 0.029(3) 0.023(3) 0.003(2) -0.005(3) -0.010(3)
Cl6 0.0313(7) 0.0298(7) 0.0378(7) -0.0064(6) 0.0031(6) 0.0047(5)
Cl5 0.0258(7) 0.0682(10) 0.0360(8) -0.0059(7) -0.0085(6) 0.0129(7)
Cl4 0.0416(8) 0.0470(9) 0.0407(8) 0.0175(7) -0.0023(6) 0.0066(6)
Cl3 0.0600(10) 0.0230(7) 0.0793(12) -0.0013(7) 0.0030(9) 0.0035(7)
Cl2 0.0169(6) 0.0327(8) 0.0916(13) -0.0088(8) 0.0029(7) -0.0019(5)
Cl1 0.0265(7) 0.0668(10) 0.0352(7) -0.0003(7) 0.0083(6) 0.0113(6)
C107 0.016(2) 0.028(3) 0.034(3) 0.003(2) -0.001(2) 0.000(2)
C106 0.030(3) 0.033(3) 0.027(3) -0.001(2) 0.002(2) 0.007(2)
C105 0.050(4) 0.036(3) 0.021(3) 0.002(2) -0.003(2) 0.019(3)
C104 0.039(4) 0.053(4) 0.042(4) 0.000(3) -0.003(3) -0.020(3)
C103 0.026(3) 0.070(5) 0.051(4) 0.008(3) -0.002(3) 0.011(3)
C102 0.019(3) 0.102(7) 0.077(5) 0.008(5) 0.001(3) 0.002(4)
C101 0.031(4) 0.093(6) 0.075(5) 0.008(5) -0.003(3) -0.033(4)

loop_
_atom_type_symbol
_atom_type_description
_atom_type_scat_dispersion_real
_atom_type_scat_dispersion_imag
_atom_type_scat_source
C C 0.0033 0.0016 'International Tables Vol C Tables 4.2.6.8 and 6.1.1.4'
H H 0.0000 0.0000 'International Tables Vol C Tables 4.2.6.8 and 6.1.1.4'
N N 0.0061 0.0033 'International Tables Vol C Tables 4.2.6.8 and 6.1.1.4'
Cl Cl 0.1484 0.1585 'International Tables Vol C Tables 4.2.6.8 and 6.1.1.4'
Pd Pd -0.9988 1.0072 'International Tables Vol C Tables 4.2.6.8 and 6.1.1.4'

loop_
_geom_angle_atom_site_label_1
_geom_angle_atom_site_label_2
_geom_angle_atom_site_label_3
_geom_angle
C106 Pd1 N6 99.64(19)
C106 Pd1 N8 178.4(2)
N6 Pd1 N8 79.19(16)
C106 Pd1 Cl3 86.37(17)
N6 Pd1 Cl3 173.94(12)
N8 Pd1 Cl3 94.79(13)
C107 Pd2 N3 99.00(17)
C107 Pd2 N7 176.82(18)
N3 Pd2 N7 79.40(15)
C107 Pd2 Cl2 86.92(14)
N3 Pd2 Cl2 174.02(12)
N7 Pd2 Cl2 94.73(11)
C10 N3 C14 118.5(4)
C10 N3 Pd2 126.6(3)
C14 N3 Pd2 114.8(3)
C35 N6 C18 117.9(4)
C35 N6 Pd1 127.4(4)
C18 N6 Pd1 114.7(3)
C22 N7 C27 120.1(4)
C22 N7 Pd2 125.8(3)
C27 N7 Pd2 114.1(3)
C104 N8 C20 119.4(5)
C104 N8 Pd1 125.9(4)
C20 N8 Pd1 114.7(3)
N3 C10 C24 123.1(5)
N3 C10 H10A 118.5
C24 C10 H10A 118.5
N3 C14 C30 121.1(4)
N3 C14 C27 115.8(4)
C30 C14 C27 123.0(4)
N6 C18 C105 121.2(5)
N6 C18 C20 116.2(4)
C105 C18 C20 122.6(5)
N8 C20 C103 120.3(5)
N8 C20 C18 115.2(4)
C103 C20 C18 124.5(5)
C26 C21 C22 119.4(5)
C26 C21 H21A 120.3
C22 C21 H21A 120.3
N7 C22 C21 121.2(5)
N7 C22 H22A 119.4
C21 C22 H22A 119.4
C25 C23 C105 118.6(5)
C25 C23 H23A 120.7
C105 C23 H23A 120.7
C33 C24 C10 118.2(5)
C33 C24 H24A 120.9
C10 C24 H24A 120.9
N6 C35 C25 123.2(5)
N6 C35 H35A 118.4
C25 C35 H35A 118.4
C21 C26 C29 119.3(5)
C21 C26 H26A 120.3
C29 C26 H26A 120.3
N7 C27 C29 120.6(5)
N7 C27 C14 115.7(4)
C29 C27 C14 123.7(5)
C26 C29 C27 119.3(5)
C26 C29 H29A 120.3
C27 C29 H29A 120.3
C14 C30 C33 119.9(5)
C14 C30 H30A 120.1
C33 C30 H30A 120.1
C24 C33 C30 119.2(5)
C24 C33 H33A 120.4
C30 C33 H33A 120.4
C23 C25 C35 119.2(5)
C23 C25 H25A 120.4
C35 C25 H25A 120.4
Cl4 C107 Cl6 109.7(3)
Cl4 C107 Pd2 112.8(3)
Cl6 C107 Pd2 112.5(2)
Cl4 C107 H10B 107.2
Cl6 C107 H10B 107.2
Pd2 C107 H10B 107.2
Cl1 C106 Cl5 108.7(3)
Cl1 C106 Pd1 112.9(3)
Cl5 C106 Pd1 112.9(3)
Cl1 C106 H10C 107.4
Cl5 C106 H10C 107.4
Pd1 C106 H10C 107.4
C18 C105 C23 119.9(5)
C18 C105 H10D 120.0
C23 C105 H10D 120.0
N8 C104 C101 121.3(7)
N8 C104 H10E 119.3
C101 C104 H10E 119.3
C102 C103 C20 119.1(7)
C102 C103 H10F 120.4
C20 C103 H10F 120.4
C101 C102 C103 120.3(6)
C101 C102 H10G 119.9
C103 C102 H10G 119.9
C102 C101 C104 119.5(6)
C102 C101 H10H 120.2
C104 C101 H10H 120.2

loop_
_geom_bond_atom_site_label_1
_geom_bond_atom_site_label_2
_geom_bond_distance
Pd1 C106 2.000(5)
Pd1 N6 2.059(4)
Pd1 N8 2.096(4)
Pd1 Cl3 2.2959(15)
Pd2 C107 1.991(5)
Pd2 N3 2.065(4)
Pd2 N7 2.106(4)
Pd2 Cl2 2.2856(14)
N3 C10 1.338(6)
N3 C14 1.361(6)
N6 C35 1.338(6)
N6 C18 1.370(6)
N7 C22 1.331(6)
N7 C27 1.346(6)
N8 C104 1.329(7)
N8 C20 1.354(7)
C10 C24 1.389(7)
C10 H10A 0.9500
C14 C30 1.377(6)
C14 C27 1.486(7)
C18 C105 1.375(7)
C18 C20 1.468(7)
C20 C103 1.393(8)
C21 C26 1.358(8)
C21 C22 1.389(7)
C21 H21A 0.9500
C22 H22A 0.9500
C23 C25 1.373(9)
C23 C105 1.389(9)
C23 H23A 0.9500
C24 C33 1.377(8)
C24 H24A 0.9500
C35 C25 1.376(8)
C35 H35A 0.9500
C26 C29 1.385(8)
C26 H26A 0.9500
C27 C29 1.382(7)
C29 H29A 0.9500
C30 C33 1.389(8)
C30 H30A 0.9500
C33 H33A 0.9500
C25 H25A 0.9500
Cl6 C107 1.796(5)
Cl5 C106 1.801(5)
Cl4 C107 1.793(5)
Cl1 C106 1.795(5)
C107 H10B 1.0000
C106 H10C 1.0000
C105 H10D 0.9500
C104 C101 1.393(9)
C104 H10E 0.9500
C103 C102 1.367(10)
C103 H10F 0.9500
C102 C101 1.335(11)
C102 H10G 0.9500
C101 H10H 0.9500

loop_
_geom_torsion_atom_site_label_1
_geom_torsion_atom_site_label_2
_geom_torsion_atom_site_label_3
_geom_torsion_atom_site_label_4
_geom_torsion
C107 Pd2 N3 C10 -5.7(4)
N7 Pd2 N3 C10 177.1(4)
Cl2 Pd2 N3 C10 166.1(9)
C107 Pd2 N3 C14 174.5(3)
N7 Pd2 N3 C14 -2.7(3)
Cl2 Pd2 N3 C14 -13.7(14)
C106 Pd1 N6 C35 2.8(4)
N8 Pd1 N6 C35 -178.4(4)
Cl3 Pd1 N6 C35 175.4(9)
C106 Pd1 N6 C18 -176.2(3)
N8 Pd1 N6 C18 2.6(3)
Cl3 Pd1 N6 C18 -3.7(13)
C107 Pd2 N7 C22 121(3)
N3 Pd2 N7 C22 -178.7(4)
Cl2 Pd2 N7 C22 0.2(4)
C107 Pd2 N7 C27 -58(3)
N3 Pd2 N7 C27 2.4(3)
Cl2 Pd2 N7 C27 -178.7(3)
C106 Pd1 N8 C104 -138(7)
N6 Pd1 N8 C104 177.9(5)
Cl3 Pd1 N8 C104 -2.7(5)
C106 Pd1 N8 C20 42(7)
N6 Pd1 N8 C20 -2.3(3)
Cl3 Pd1 N8 C20 177.0(3)
C14 N3 C10 C24 -0.6(7)
Pd2 N3 C10 C24 179.5(4)
C10 N3 C14 C30 1.0(7)
Pd2 N3 C14 C30 -179.2(3)
C10 N3 C14 C27 -177.2(4)
Pd2 N3 C14 C27 2.6(5)
C35 N6 C18 C105 -1.4(7)
Pd1 N6 C18 C105 177.8(4)
C35 N6 C18 C20 178.3(4)
Pd1 N6 C18 C20 -2.6(5)
C104 N8 C20 C103 1.0(8)
Pd1 N8 C20 C103 -178.7(4)
C104 N8 C20 C18 -178.6(5)
Pd1 N8 C20 C18 1.7(5)
N6 C18 C20 N8 0.6(6)
C105 C18 C20 N8 -179.8(5)
N6 C18 C20 C103 -179.0(5)
C105 C18 C20 C103 0.7(8)
C27 N7 C22 C21 0.4(7)
Pd2 N7 C22 C21 -178.5(4)
C26 C21 C22 N7 0.6(8)
N3 C10 C24 C33 -0.5(7)
C18 N6 C35 C25 0.6(7)
Pd1 N6 C35 C25 -178.4(4)
C22 C21 C26 C29 -1.3(8)
C22 N7 C27 C29 -0.6(7)
Pd2 N7 C27 C29 178.4(4)
C22 N7 C27 C14 179.2(4)
Pd2 N7 C27 C14 -1.8(5)
N3 C14 C27 N7 -0.5(6)
C30 C14 C27 N7 -178.7(4)
N3 C14 C27 C29 179.3(4)
C30 C14 C27 C29 1.2(7)
C21 C26 C29 C27 1.0(8)
N7 C27 C29 C26 -0.1(7)
C14 C27 C29 C26 -180.0(5)
N3 C14 C30 C33 -0.2(7)
C27 C14 C30 C33 177.9(4)
C10 C24 C33 C30 1.3(7)
C14 C30 C33 C24 -1.0(7)
C105 C23 C25 C35 -2.0(8)
N6 C35 C25 C23 1.1(8)
N3 Pd2 C107 Cl4 66.2(3)
N7 Pd2 C107 Cl4 126(3)
Cl2 Pd2 C107 Cl4 -112.9(2)
N3 Pd2 C107 Cl6 -58.5(3)
N7 Pd2 C107 Cl6 1(3)
Cl2 Pd2 C107 Cl6 122.3(2)
N6 Pd1 C106 Cl1 -64.8(3)
N8 Pd1 C106 Cl1 -109(7)
Cl3 Pd1 C106 Cl1 116.0(3)
N6 Pd1 C106 Cl5 58.9(3)
N8 Pd1 C106 Cl5 15(7)
Cl3 Pd1 C106 Cl5 -120.3(3)
N6 C18 C105 C23 0.4(7)
C20 C18 C105 C23 -179.2(5)
C25 C23 C105 C18 1.3(8)
C20 N8 C104 C101 -1.9(9)
Pd1 N8 C104 C101 177.8(5)
N8 C20 C103 C102 0.0(9)
C18 C20 C103 C102 179.5(6)
C20 C103 C102 C101 -0.1(11)
C103 C102 C101 C104 -0.8(12)
N8 C104 C101 C102 1.8(11)
